data_7010794
loop_
_publ_author_name
'Tania R. van den Ancker'
'Suresh K. Bhargava'
'Fabian Mohr'
'Stavroula Papadopoulos'
'Colin L. Raston'
'Brian W. Skelton'
'Allan H. White'

_publ_section_title
;
 Syntheses and crystal structures of binuclear gold(I), silver(I) and
 copper(I) complexes containing bulky pyridyl functionalised alkyl
 ligands
;
_journal_issue 20
_journal_name_full 'J. Chem. Soc., Dalton Trans.'
_journal_page_first 3069
_journal_page_last 3072
_journal_paper_doi 10.1039/b103865f
_journal_year 2001
_chemical_formula_sum 'C13 H24 Au N Si2'
_chemical_formula_weight 447.48
_space_group_IT_number 2
_symmetry_cell_setting triclinic
_symmetry_space_group_name_Hall '-P 1'
_symmetry_space_group_name_H-M 'P -1'
_cell_angle_alpha 81.40(7)
_cell_angle_beta 76.82(5)
_cell_angle_gamma 72.22(5)
_cell_formula_units_Z 2
_cell_length_a 11.953(2)
_cell_length_b 8.732(8)
_cell_length_c 8.416(7)
_cell_measurement_reflns_used 8
_cell_measurement_temperature 293
_cell_measurement_theta_max 28.5
_cell_measurement_theta_min 23.0
_cell_volume 811.4(11)
_computing_cell_refinement 'Enraf Nonius software'
_computing_data_collection 'Enraf Nonius software'
_computing_data_reduction 'xtal ADDREF'
_computing_molecular_graphics xtal
_computing_publication_material 'xtal BONDLA CIFIO'
_computing_structure_refinement xtal
_computing_structure_solution xtal
_diffrn_ambient_temperature 293
_diffrn_measurement_device_type
;
CAD4  diffractometer
;
_diffrn_measurement_method '2\q-\w scans'
_diffrn_radiation_detector 'scintillation counter'
_diffrn_radiation_monochromator graphite
_diffrn_radiation_source 'rotating anode'
_diffrn_radiation_type 'Mo K\a'
_diffrn_radiation_wavelength .71073
_diffrn_reflns_av_R_equivalents .067
_diffrn_reflns_av_sigmaI/netI .059
_diffrn_reflns_limit_h_max 16
_diffrn_reflns_limit_h_min -16
_diffrn_reflns_limit_k_max 12
_diffrn_reflns_limit_k_min -12
_diffrn_reflns_limit_l_max 12
_diffrn_reflns_limit_l_min -12
_diffrn_reflns_number 6489
_diffrn_reflns_theta_max 32.47
_diffrn_reflns_theta_min 1.82
_diffrn_standards_decay_% 0
_diffrn_standards_interval_time 60
_diffrn_standards_number 8
_exptl_absorpt_coefficient_mu 9.195
_exptl_absorpt_correction_T_max .29
_exptl_absorpt_correction_T_min .072
_exptl_absorpt_correction_type analytical
_exptl_absorpt_process_details
;
XTAL absorb                
;
_exptl_crystal_colour light_brown
_exptl_crystal_density_diffrn 1.832
_exptl_crystal_description block
_exptl_crystal_F_000 432
_exptl_crystal_size_max .58
_exptl_crystal_size_mid .42
_exptl_crystal_size_min .14
_refine_diff_density_max 2.917
_refine_diff_density_min -1.634
_refine_ls_goodness_of_fit_all 1.85
_refine_ls_goodness_of_fit_ref 1.93
_refine_ls_hydrogen_treatment noref
_refine_ls_matrix_type full
_refine_ls_number_constraints 0
_refine_ls_number_parameters 155
_refine_ls_number_reflns 4188
_refine_ls_number_restraints 0
_refine_ls_R_factor_all .042
_refine_ls_R_factor_gt .038
_refine_ls_shift/su_max .045
_refine_ls_shift/su_mean .004
_refine_ls_structure_factor_coef F
_refine_ls_weighting_scheme sigma
_refine_ls_wR_factor_all .046
_refine_ls_wR_factor_ref .045
_reflns_d_resolution_high .662
_reflns_d_resolution_low 11.167
_reflns_limit_h_max 16
_reflns_limit_h_min 0
_reflns_limit_k_max 12
_reflns_limit_k_min -11
_reflns_limit_l_max 12
_reflns_limit_l_min -12
_reflns_number_gt 4722
_reflns_number_total 4722
_reflns_threshold_expression 'I    > 3.00 sig(I   )'
_cod_data_source_file b103865f.txt
_cod_data_source_block ausi
_cod_original_sg_symbol_Hall -p_1
_cod_original_sg_symbol_H-M P_-1
_cod_original_formula_sum 'C13 H24 Au1 N1 Si2'
_cod_database_code 7010794

loop_
_symmetry_equiv_pos_as_xyz
+x,+y,+z
-x,-y,-z

loop_
_atom_site_label
_atom_site_fract_x
_atom_site_fract_y
_atom_site_fract_z
_atom_site_U_iso_or_equiv
_atom_site_adp_type
_atom_site_calc_flag
_atom_site_calc_attached_atom
_atom_site_occupancy
_atom_site_disorder_assembly
_atom_site_disorder_group
Au .96586(2) .89631(2) .62292(3) .03250(18) Uani ? ? 1.00000 ? ?
N1 1.1495(5) .7704(6) .5979(6) .034(3) Uani ? ? 1.00000 ? ?
C2 1.2356(6) .8314(7) .4962(8) .037(4) Uani ? ? 1.00000 ? ?
C2' 1.2098(5) .9560(7) .3534(7) .034(4) Uani ? ? 1.00000 ? ?
Si1 1.29677(17) 1.1100(2) .3172(2) .0431(14) Uani ? ? 1.00000 ? ?
C11 1.4649(8) 1.0354(12) .2542(13) .071(8) Uani ? ? 1.00000 ? ?
C12 1.2583(9) 1.2629(10) .1450(13) .071(8) Uani ? ? 1.00000 ? ?
C13 1.2633(10) 1.2130(12) .5095(13) .079(10) Uani ? ? 1.00000 ? ?
Si2 1.22098(17) .8394(2) .1754(2) .0404(13) Uani ? ? 1.00000 ? ?
C21 1.3716(8) .6880(10) .1279(12) .071(8) Uani ? ? 1.00000 ? ?
C22 1.1950(9) .9687(10) -.0183(10) .066(8) Uani ? ? 1.00000 ? ?
C23 1.1092(9) .7187(10) .2263(11) .064(8) Uani ? ? 1.00000 ? ?
C3 1.3538(7) .7630(9) .5167(10) .052(6) Uani ? ? 1.00000 ? ?
C4 1.3853(7) .6369(9) .6318(10) .055(6) Uani ? ? 1.00000 ? ?
C5 1.2986(7) .5727(8) .7248(9) .050(6) Uani ? ? 1.00000 ? ?
C6 1.1816(6) .6398(7) .7063(8) .041(5) Uani ? ? 1.00000 ? ?
C6' 1.0853(7) .5709(9) .8042(11) .060(7) Uani ? ? 1.00000 ? ?
H11a 1.49472 .95675 .33592 .10500 Uiso ? ? 1.00000 ? ?
H11b 1.48261 .98618 .15343 .10500 Uiso ? ? 1.00000 ? ?
H11c 1.50979 1.11270 .23489 .10500 Uiso ? ? 1.00000 ? ?
H12a 1.27653 1.20846 .05138 .10400 Uiso ? ? 1.00000 ? ?
H12b 1.17587 1.31601 .17257 .10400 Uiso ? ? 1.00000 ? ?
H12c 1.30269 1.33916 .13058 .10400 Uiso ? ? 1.00000 ? ?
H13a 1.17775 1.26596 .53507 .13600 Uiso ? ? 1.00000 ? ?
H13b 1.28393 1.13670 .59693 .13600 Uiso ? ? 1.00000 ? ?
H13c 1.30485 1.29118 .49141 .13600 Uiso ? ? 1.00000 ? ?
H21a 1.43153 .74501 .10040 .09600 Uiso ? ? 1.00000 ? ?
H21b 1.38471 .61593 .22171 .09600 Uiso ? ? 1.00000 ? ?
H21c 1.37767 .63023 .03865 .09600 Uiso ? ? 1.00000 ? ?
H22a 1.11589 1.04100 .00367 .10000 Uiso ? ? 1.00000 ? ?
H22b 1.25147 1.02763 -.04744 .10000 Uiso ? ? 1.00000 ? ?
H22c 1.19983 .90931 -.10617 .10000 Uiso ? ? 1.00000 ? ?
H23a 1.12138 .64743 .32038 .10300 Uiso ? ? 1.00000 ? ?
H23b 1.02904 .79294 .24942 .10300 Uiso ? ? 1.00000 ? ?
H23c 1.11296 .66153 .13758 .10300 Uiso ? ? 1.00000 ? ?
H3 1.41371 .80566 .45115 .06100 Uiso ? ? 1.00000 ? ?
H4 1.46592 .59409 .64532 .06700 Uiso ? ? 1.00000 ? ?
H5 1.31986 .48108 .80131 .05600 Uiso ? ? 1.00000 ? ?
H6'a 1.03413 .64485 .87863 .08600 Uiso ? ? 1.00000 ? ?
H6'b 1.12075 .47220 .86270 .08600 Uiso ? ? 1.00000 ? ?
H6'c 1.03951 .55114 .73258 .08600 Uiso ? ? 1.00000 ? ?

loop_
_atom_site_aniso_label
_atom_site_aniso_U_11
_atom_site_aniso_U_22
_atom_site_aniso_U_33
_atom_site_aniso_U_12
_atom_site_aniso_U_13
_atom_site_aniso_U_23
Au .03108(13) .02850(12) .03237(13) -.00523(8) -.00589(8) .00732(8)
N1 .035(2) .032(2) .032(2) -.007(2) -.008(2) .0053(18)
C2 .038(3) .032(2) .037(3) -.009(2) -.005(3) .000(2)
C2' .028(3) .037(3) .034(3) -.008(2) -.005(2) .004(2)
Si1 .0408(9) .0409(8) .0481(10) -.0166(8) -.0084(8) .0048(7)
C11 .043(4) .079(6) .087(6) -.025(4) -.008(4) .017(5)
C12 .063(5) .056(4) .094(7) -.025(4) -.029(5) .035(4)
C13 .085(7) .085(6) .078(6) -.036(6) -.008(5) -.027(5)
Si2 .0403(9) .0373(8) .0391(9) -.0050(7) -.0084(7) -.0008(7)
C21 .058(5) .064(5) .073(6) .014(4) -.013(4) -.020(4)
C22 .086(7) .062(5) .045(4) -.010(4) -.024(4) .003(4)
C23 .073(6) .063(4) .066(5) -.034(4) -.005(4) -.020(4)
C3 .038(3) .052(4) .058(4) -.009(3) -.014(3) .018(3)
C4 .041(4) .052(4) .067(5) -.003(3) -.027(4) .018(3)
C5 .055(4) .037(3) .044(4) .004(3) -.015(3) .011(3)
C6 .047(4) .037(3) .035(3) -.008(3) -.011(3) .008(2)
C6' .050(4) .053(4) .065(5) -.012(3) -.011(4) .026(4)

loop_
_atom_type_symbol
_atom_type_description
_atom_type_oxidation_number
_atom_type_number_in_cell
_atom_type_scat_dispersion_real
_atom_type_scat_dispersion_imag
_atom_type_scat_source
C ? 0 26 .002014 .002014 'Int Tables Vol IV Tables 2.2B and 2.3.1'
O ? 0 0 .007996 .005981 'Int Tables Vol IV Tables 2.2B and 2.3.1'
H ? 0 48 0 0 'Int Tables Vol IV Tables 2.2B and 2.3.1'
Si ? 0 4 .072021 .070984 'Int Tables Vol IV Tables 2.2B and 2.3.1'
N ? 0 2 .004028 .002991 'Int Tables Vol IV Tables 2.2B and 2.3.1'
Au ? 0 2 -2.688 8.798 'Int Tables Vol IV Tables 2.2B and 2.3.1'

loop_
_diffrn_attenuator_code
_diffrn_attenuator_scale
? ?

loop_
_geom_angle_atom_site_label_1
_geom_angle_atom_site_label_2
_geom_angle_atom_site_label_3
_geom_angle_site_symmetry_1
_geom_angle_site_symmetry_2
_geom_angle_site_symmetry_3
_geom_angle
_geom_angle_publ_flag
N1 Au Au . . '2 776' 86.12(14) ?
N1 Au C2' . . '2 776' 173.6(2) ?
Au Au C2' '2 776' . '2 776' 89.47(16) ?
Au N1 C2 . . . 121.6(4) ?
Au N1 C6 . . . 117.6(4) ?
C2 N1 C6 . . . 119.9(6) ?
N1 C2 C2' . . . 122.9(6) ?
N1 C2 C3 . . . 117.6(6) ?
C2' C2 C3 . . . 119.2(6) ?
C2 C2' Si1 . . . 114.2(5) ?
C2 C2' Si2 . . . 106.2(4) ?
C2 C2' Au . . '2 776' 115.4(4) ?
Si1 C2' Si2 . . . 117.7(3) ?
Si1 C2' Au . . '2 776' 101.5(3) ?
Si2 C2' Au . . '2 776' 101.4(3) ?
C2' Si1 C11 . . . 117.6(4) ?
C2' Si1 C12 . . . 112.3(4) ?
C2' Si1 C13 . . . 108.4(4) ?
C11 Si1 C12 . . . 101.3(4) ?
C11 Si1 C13 . . . 107.4(5) ?
C12 Si1 C13 . . . 109.5(4) ?
Si1 C11 H11a . . . 108.5 ?
Si1 C11 H11b . . . 107.7 ?
Si1 C11 H11c . . . 118.2 ?
H11a C11 H11b . . . 109.1 ?
H11a C11 H11c . . . 107.1 ?
H11b C11 H11c . . . 105.9 ?
Si1 C12 H12a . . . 107.5 ?
Si1 C12 H12b . . . 107.2 ?
Si1 C12 H12c . . . 110.3 ?
H12a C12 H12b . . . 111.9 ?
H12a C12 H12c . . . 110.5 ?
H12b C12 H12c . . . 109.4 ?
Si1 C13 H13a . . . 108.6 ?
Si1 C13 H13b . . . 110.1 ?
Si1 C13 H13c . . . 108.7 ?
H13a C13 H13b . . . 108.4 ?
H13a C13 H13c . . . 109.0 ?
H13b C13 H13c . . . 112.0 ?
C2' Si2 C21 . . . 111.5(4) ?
C2' Si2 C22 . . . 114.1(4) ?
C2' Si2 C23 . . . 110.8(3) ?
C21 Si2 C22 . . . 107.2(4) ?
C21 Si2 C23 . . . 105.5(4) ?
C22 Si2 C23 . . . 107.2(5) ?
Si2 C21 H21a . . . 108.2 ?
Si2 C21 H21b . . . 109.1 ?
Si2 C21 H21c . . . 111.7 ?
H21a C21 H21b . . . 109.1 ?
H21a C21 H21c . . . 108.6 ?
H21b C21 H21c . . . 110.0 ?
Si2 C22 H22a . . . 107.4 ?
Si2 C22 H22b . . . 108.4 ?
Si2 C22 H22c . . . 113.4 ?
H22a C22 H22b . . . 109.8 ?
H22a C22 H22c . . . 108.0 ?
H22b C22 H22c . . . 109.7 ?
Si2 C23 H23a . . . 110.4 ?
Si2 C23 H23b . . . 108.5 ?
Si2 C23 H23c . . . 111.6 ?
H23a C23 H23b . . . 108.2 ?
H23a C23 H23c . . . 110.5 ?
H23b C23 H23c . . . 107.6 ?
C2 C3 C4 . . . 122.3(7) ?
C2 C3 H3 . . . 119.0 ?
C4 C3 H3 . . . 118.7 ?
C3 C4 C5 . . . 118.7(8) ?
C3 C4 H4 . . . 120.8 ?
C5 C4 H4 . . . 120.5 ?
C4 C5 C6 . . . 119.5(6) ?
C4 C5 H5 . . . 119.6 ?
C6 C5 H5 . . . 120.9 ?
N1 C6 C5 . . . 121.8(6) ?
N1 C6 C6' . . . 117.5(6) ?
C5 C6 C6' . . . 120.7(6) ?
C6 C6' H6'a . . . 109.2 ?
C6 C6' H6'b . . . 109.0 ?
C6 C6' H6'c . . . 109.8 ?
H6'a C6' H6'b . . . 109.8 ?
H6'a C6' H6'c . . . 109.1 ?
H6'b C6' H6'c . . . 109.9 ?

loop_
_geom_bond_atom_site_label_1
_geom_bond_atom_site_label_2
_geom_bond_site_symmetry_1
_geom_bond_site_symmetry_2
_geom_bond_distance
_geom_bond_publ_flag
Au N1 . . 2.111(5) ?
Au Au . '2 776' 2.6904(16) ?
Au C2' . '2 776' 2.084(5) ?
N1 C2 . . 1.368(9) ?
N1 C6 . . 1.364(8) ?
C2 C2' . . 1.515(8) ?
C2 C3 . . 1.396(11) ?
C2' Si1 . . 1.889(7) ?
C2' Si2 . . 1.892(7) ?
Si1 C11 . . 1.887(9) ?
Si1 C12 . . 1.856(10) ?
Si1 C13 . . 1.873(12) ?
C11 H11a . . .945 ?
C11 H11b . . .959 ?
C11 H11c . . .958 ?
C12 H12a . . .930 ?
C12 H12b . . .943 ?
C12 H12c . . .950 ?
C13 H13a . . .973 ?
C13 H13b . . .939 ?
C13 H13c . . .937 ?
Si2 C21 . . 1.878(8) ?
Si2 C22 . . 1.869(8) ?
Si2 C23 . . 1.882(11) ?
C21 H21a . . .960 ?
C21 H21b . . .944 ?
C21 H21c . . .943 ?
C22 H22a . . .958 ?
C22 H22b . . .938 ?
C22 H22c . . .947 ?
C23 H23a . . .941 ?
C23 H23b . . .974 ?
C23 H23c . . .944 ?
C3 C4 . . 1.374(11) ?
C3 H3 . . .937 ?
C4 C5 . . 1.362(11) ?
C4 H4 . . .948 ?
C5 C6 . . 1.377(10) ?
C5 H5 . . .957 ?
C6 C6' . . 1.486(11) ?
C6' H6'a . . .943 ?
C6' H6'b . . .954 ?
C6' H6'c . . .965 ?

loop_
_geom_hbond_atom_site_label_D
_geom_hbond_atom_site_label_H
_geom_hbond_atom_site_label_A
_geom_hbond_site_symmetry_D
_geom_hbond_site_symmetry_H
_geom_hbond_site_symmetry_A
_geom_hbond_distance_DH
_geom_hbond_distance_HA
_geom_hbond_distance_DA
_geom_hbond_angle_DHA
_geom_hbond_publ_flag
? ? ? ? ? ? ? ? ? ? ?

loop_
_geom_torsion_atom_site_label_1
_geom_torsion_atom_site_label_2
_geom_torsion_atom_site_label_3
_geom_torsion_atom_site_label_4
_geom_torsion_site_symmetry_1
_geom_torsion_site_symmetry_2
_geom_torsion_site_symmetry_3
_geom_torsion_site_symmetry_4
_geom_torsion
_geom_torsion_publ_flag
? ? ? ? ? ? ? ? ? ?
